data_4003557
loop_
_publ_author_name
'Febriansyah, Benny'
'Neo, Chong Shern Daniel'
'Giovanni, David'
'Srivastava, Shivani'
'Lekina, Yulia'
'Koh, Teck Ming'
'Li, Yongxin'
'Shen, Ze Xiang'
'Asta, Mark'
'Sum, Tze Chien'
'Mathews, Nripan'
'England, Jason'

_publ_section_title
;
 Targeted Synthesis of Trimeric Organic--Bromoplumbate Hybrids That
 Display Intrinsic, Highly Stokes-Shifted, Broadband Emission
;
_journal_name_full 'Chemistry of Materials'
_journal_paper_doi 10.1021/acs.chemmater.9b03925
_journal_year 2020
_chemical_formula_sum 'C7 H7 Br3 N O Pb'
_chemical_formula_weight 568.06
_space_group_crystal_system triclinic
_space_group_IT_number 2
_space_group_name_Hall '-P 1'
_space_group_name_H-M_alt 'P -1'
_atom_sites_solution_hydrogens geom
_atom_sites_solution_primary dual
_cell_angle_alpha 90.295(2)
_cell_angle_beta 98.934(2)
_cell_angle_gamma 100.308(2)
_cell_formula_units_Z 4
_cell_length_a 7.7918(7)
_cell_length_b 11.1156(9)
_cell_length_c 14.7794(12)
_cell_measurement_reflns_used 4364
_cell_measurement_temperature 100.(2)
_cell_measurement_theta_max 33.2024
_cell_measurement_theta_min 2.7895
_cell_volume 1243.40(18)
_computing_cell_refinement 'SAINT V8.38A (Bruker AXS Inc., 2017)'
_computing_data_collection 'APEX3 (Bruker AXS Inc., 2018)'
_computing_data_reduction 'SAINT V8.38A (Bruker AXS Inc., 2017)'
_computing_molecular_graphics 'XP (Bruker AXS Inc., 2018)'
_computing_publication_material 'APEX3 (Bruker AXS Inc., 2018)'
_computing_structure_refinement 'SHELXL-2017/1 (Sheldrick, 2017)'
_computing_structure_solution 'XT, VERSION 2014/5'
_diffrn_ambient_temperature 100.(2)
_diffrn_detector_area_resol_mean 7.4074
_diffrn_measured_fraction_theta_full 0.995
_diffrn_measured_fraction_theta_max 0.995
_diffrn_measurement_device_type 'Photon II CPADs detector'
_diffrn_measurement_method 'phi and omega scans'
_diffrn_radiation_monochromator 'Multilayer Mirror'
_diffrn_radiation_type MoK\a
_diffrn_radiation_wavelength 0.71073
_diffrn_reflns_av_R_equivalents 0.0957
_diffrn_reflns_av_unetI/netI 0.1038
_diffrn_reflns_limit_h_max 12
_diffrn_reflns_limit_h_min -12
_diffrn_reflns_limit_k_max 17
_diffrn_reflns_limit_k_min -17
_diffrn_reflns_limit_l_max 23
_diffrn_reflns_limit_l_min 0
_diffrn_reflns_number 10746
_diffrn_reflns_theta_full 35.00
_diffrn_reflns_theta_max 35.00
_diffrn_reflns_theta_min 2.29
_diffrn_source 'Incoatec microfocus source'
_diffrn_source_type 'Bruker D8 Quest'
_exptl_absorpt_coefficient_mu 23.174
_exptl_absorpt_correction_T_max 0.65
_exptl_absorpt_correction_T_min 0.17
_exptl_absorpt_correction_type multi-scan
_exptl_absorpt_process_details 'TWINABS - Bruker AXS scaling for twinned crystals - Version 2012/1'
_exptl_crystal_colour orange
_exptl_crystal_density_diffrn 3.035
_exptl_crystal_density_method 'not measured'
_exptl_crystal_description block
_exptl_crystal_F_000 1004
_exptl_crystal_size_max 0.080
_exptl_crystal_size_mid 0.040
_exptl_crystal_size_min 0.020
_refine_diff_density_max 2.234
_refine_diff_density_min -3.517
_refine_ls_extinction_method none
_refine_ls_goodness_of_fit_ref 1.036
_refine_ls_hydrogen_treatment constr
_refine_ls_matrix_type full
_refine_ls_number_parameters 238
_refine_ls_number_reflns 10746
_refine_ls_number_restraints 0
_refine_ls_restrained_S_all 1.036
_refine_ls_R_factor_all 0.1173
_refine_ls_R_factor_gt 0.0579
_refine_ls_shift/su_max 0.000
_refine_ls_shift/su_mean 0.000
_refine_ls_structure_factor_coef Fsqd
_refine_ls_weighting_details 'w=1/[\s^2^(Fo^2^)+(0.0368P)^2^+3.1667P] where P=(Fo^2^+2Fc^2^)/3'
_refine_ls_weighting_scheme calc
_refine_ls_wR_factor_gt 0.1004
_refine_ls_wR_factor_ref 0.1230
_reflns_number_gt 6773
_reflns_number_total 10746
_reflns_threshold_expression 'I > 2\s(I)'
_cod_data_source_file cm9b03925_si_002.cif
_cod_data_source_block 6[PbBr3]
_cod_depositor_comments
;
The following automatic conversions were performed:

data item '_exptl_absorpt_correction_type' value 'Multi-Scan' was
changed to 'multi-scan' in accordance with the
/home/data/users/saulius/crontab/automatic-downloads/rss-feeds/ACS/lib/dictionaries/cif_core.dic
dictionary named 'cif_core.dic' version 2.4.2 last updated on
2011-04-26.

Automatic conversion script
Id: cif_fix_values 7556 2019-12-06 15:28:31Z antanas 
;
_cod_database_code 4003557

loop_
_space_group_symop_operation_xyz
'x, y, z'
'-x, -y, -z'

loop_
_atom_site_type_symbol
_atom_site_label
_atom_site_fract_x
_atom_site_fract_y
_atom_site_fract_z
_atom_site_U_iso_or_equiv
_atom_site_adp_type
_atom_site_calc_flag
_atom_site_refinement_flags_adp
_atom_site_refinement_flags_occupancy
_atom_site_refinement_flags_posn
_atom_site_occupancy
_atom_site_disorder_assembly
_atom_site_disorder_group
Br Br1 0.63733(13) 0.11648(8) 0.33185(6) 0.02022(18) Uani d . . . 1 . .
Br Br2 0.62248(13) 0.30182(9) 0.08863(6) 0.02338(19) Uani d . . . 1 . .
Br Br3 0.14232(13) 0.10679(8) 0.15035(6) 0.02046(18) Uani d . . . 1 . .
Br Br4 0.20191(12) 0.26748(9) 0.40130(6) 0.02014(18) Uani d . . . 1 . .
Br Br5 0.18076(13) 0.46406(8) 0.16726(6) 0.02173(19) Uani d . . . 1 . .
Br Br6 -0.21609(13) 0.47700(9) 0.32176(6) 0.02166(19) Uani d . . . 1 . .
C C1 0.5938(13) 0.6994(9) 0.1411(6) 0.0203(18) Uani d . . . 1 . .
H H1 0.590544 0.615128 0.152988 0.024 Uiso calc U . R 1 . .
C C2 0.4736(13) 0.7598(10) 0.1720(7) 0.028(2) Uani d . . . 1 . .
H H2 0.384168 0.716773 0.202852 0.033 Uiso calc U . R 1 . .
C C3 0.4838(13) 0.8823(10) 0.1581(7) 0.027(2) Uani d . . . 1 . .
H H3 0.406042 0.925981 0.182394 0.033 Uiso calc U . R 1 . .
C C4 0.6058(13) 0.9414(9) 0.1091(6) 0.0233(19) Uani d . . . 1 . .
H H4 0.608794 1.025127 0.095476 0.028 Uiso calc U . R 1 . .
C C5 0.7249(13) 0.8782(9) 0.0796(6) 0.0224(19) Uani d . . . 1 . .
H H5 0.814647 0.919999 0.048392 0.027 Uiso calc U . R 1 . .
C C6 0.8421(12) 0.6935(8) 0.0576(6) 0.0197(18) Uani d . . . 1 . .
H H6A 0.835969 0.70671 -0.008923 0.024 Uiso calc U . R 1 . .
H H6B 0.80922 0.604551 0.066281 0.024 Uiso calc U . R 1 . .
C C7 1.0273(13) 0.7389(9) 0.1055(6) 0.0223(19) Uani d . . . 1 . .
H H7A 1.109426 0.697344 0.077526 0.027 Uiso calc U . R 1 . .
H H7B 1.059384 0.827709 0.096146 0.027 Uiso calc U . R 1 . .
C C8 0.1536(12) 0.6947(8) 0.4482(6) 0.0178(17) Uani d . . . 1 . .
H H8 0.039625 0.673957 0.465236 0.021 Uiso calc U . R 1 . .
C C9 0.2505(15) 0.6072(10) 0.4371(7) 0.027(2) Uani d . . . 1 . .
H H9 0.201652 0.523788 0.444278 0.032 Uiso calc U . R 1 . .
C C10 0.4165(15) 0.6368(11) 0.4158(6) 0.032(3) Uani d . . . 1 . .
H H10 0.485318 0.575416 0.410631 0.038 Uiso calc U . R 1 . .
C C11 0.4834(14) 0.7586(12) 0.4018(6) 0.033(3) Uani d . . . 1 . .
H H11 0.598533 0.781275 0.386489 0.04 Uiso calc U . R 1 . .
C C12 0.3845(15) 0.8440(10) 0.4101(7) 0.030(2) Uani d . . . 1 . .
H H12 0.428295 0.927005 0.398696 0.035 Uiso calc U . R 1 . .
C C13 0.1144(14) 0.9082(8) 0.4427(6) 0.024(2) Uani d . . . 1 . .
H H13A 0.192533 0.987123 0.462986 0.028 Uiso calc U . R 1 . .
H H13B 0.037334 0.884756 0.48946 0.028 Uiso calc U . R 1 . .
C C14 0.0011(14) 0.9227(9) 0.3511(6) 0.024(2) Uani d . . . 1 . .
H H14A -0.058654 0.993469 0.35555 0.029 Uiso calc U . R 1 . .
H H14B 0.07748 0.939059 0.303253 0.029 Uiso calc U . R 1 . .
N N1 0.7155(11) 0.7587(7) 0.0944(5) 0.0211(16) Uani d . . . 1 . .
N N2 0.2238(9) 0.8126(7) 0.4344(5) 0.0167(14) Uani d . . . 1 . .
O O1 1.0487(10) 0.7182(6) 0.2011(4) 0.0232(14) Uani d . . . 1 . .
H H1A 1.054818 0.644414 0.209867 0.035 Uiso calc U . R 1 . .
O O2 -0.1258(10) 0.8169(6) 0.3261(5) 0.0260(15) Uani d . . . 1 . .
H H2A -0.091557 0.774991 0.287352 0.039 Uiso calc U . R 1 . .
Pb Pb1 0.42895(5) 0.29016(3) 0.24723(2) 0.01731(7) Uani d . . . 1 . .
Pb Pb2 -0.07797(5) 0.28370(3) 0.24260(2) 0.01721(7) Uani d . . . 1 . .

loop_
_atom_site_aniso_label
_atom_site_aniso_U_11
_atom_site_aniso_U_22
_atom_site_aniso_U_33
_atom_site_aniso_U_12
_atom_site_aniso_U_13
_atom_site_aniso_U_23
Br1 0.0204(4) 0.0177(4) 0.0220(4) 0.0030(4) 0.0022(3) 0.0041(3)
Br2 0.0204(5) 0.0312(5) 0.0173(4) 0.0029(4) 0.0012(3) 0.0021(4)
Br3 0.0232(5) 0.0167(4) 0.0210(4) 0.0008(4) 0.0052(4) 0.0000(3)
Br4 0.0207(4) 0.0222(5) 0.0175(4) 0.0044(4) 0.0023(3) 0.0008(3)
Br5 0.0244(5) 0.0165(4) 0.0272(4) 0.0069(4) 0.0092(4) 0.0043(3)
Br6 0.0227(5) 0.0178(4) 0.0245(4) 0.0028(4) 0.0048(4) -0.0028(3)
C1 0.022(5) 0.020(5) 0.015(4) -0.007(4) 0.004(3) 0.002(3)
C2 0.010(4) 0.045(7) 0.025(5) -0.002(4) 0.000(4) 0.001(4)
C3 0.020(5) 0.035(6) 0.029(5) 0.011(4) 0.005(4) -0.008(4)
C4 0.023(5) 0.023(5) 0.024(4) 0.006(4) 0.000(4) -0.002(4)
C5 0.020(5) 0.030(5) 0.017(4) 0.001(4) 0.004(3) -0.001(4)
C6 0.020(4) 0.019(4) 0.020(4) 0.007(4) 0.000(3) -0.004(3)
C7 0.023(5) 0.022(5) 0.022(4) 0.001(4) 0.008(4) -0.002(4)
C8 0.015(4) 0.015(4) 0.021(4) -0.003(3) 0.003(3) -0.003(3)
C9 0.033(6) 0.025(5) 0.027(5) 0.014(5) 0.009(4) 0.001(4)
C10 0.031(6) 0.052(7) 0.017(4) 0.026(6) -0.004(4) -0.010(4)
C11 0.020(5) 0.065(8) 0.016(4) 0.010(5) 0.003(4) 0.001(5)
C12 0.029(6) 0.033(6) 0.023(5) -0.006(5) 0.007(4) 0.005(4)
C13 0.036(6) 0.014(4) 0.024(5) 0.011(4) 0.009(4) 0.004(3)
C14 0.032(5) 0.021(5) 0.023(4) 0.014(4) 0.007(4) 0.008(4)
N1 0.026(4) 0.019(4) 0.017(3) 0.006(3) 0.001(3) 0.000(3)
N2 0.008(3) 0.023(4) 0.019(3) 0.003(3) 0.001(3) -0.003(3)
O1 0.029(4) 0.020(3) 0.023(3) 0.012(3) 0.002(3) -0.003(3)
O2 0.024(4) 0.026(4) 0.026(3) 0.003(3) 0.003(3) -0.010(3)
Pb1 0.01564(15) 0.01691(16) 0.01984(14) 0.00335(13) 0.00373(12) 0.00173(12)
Pb2 0.01596(15) 0.01785(16) 0.01814(14) 0.00324(13) 0.00352(12) 0.00148(12)

loop_
_atom_type_symbol
_atom_type_description
_atom_type_scat_dispersion_real
_atom_type_scat_dispersion_imag
_atom_type_scat_source
C C 0.0033 0.0016 'International Tables Vol C Tables 4.2.6.8 and 6.1.1.4'
H H 0.0000 0.0000 'International Tables Vol C Tables 4.2.6.8 and 6.1.1.4'
Br Br -0.2901 2.4595 'International Tables Vol C Tables 4.2.6.8 and 6.1.1.4'
N N 0.0061 0.0033 'International Tables Vol C Tables 4.2.6.8 and 6.1.1.4'
O O 0.0106 0.0060 'International Tables Vol C Tables 4.2.6.8 and 6.1.1.4'
Pb Pb -3.3944 10.1111 'International Tables Vol C Tables 4.2.6.8 and 6.1.1.4'

loop_
_geom_angle_atom_site_label_1
_geom_angle_atom_site_label_2
_geom_angle_atom_site_label_3
_geom_angle_site_symmetry_1
_geom_angle_site_symmetry_3
_geom_angle
_geom_angle_publ_flag
Pb1 Br1 Pb2 . 1_655 80.18(2) ?
Pb1 Br2 Pb2 . 1_655 80.23(2) ?
Pb2 Br4 Pb1 . . 80.90(2) ?
Pb2 Br5 Pb1 . . 81.43(3) ?
Pb2 Br6 Pb1 . 1_455 78.92(3) ?
N1 C1 C2 . . 120.4(9) ?
N1 C1 H1 . . 119.8 ?
C2 C1 H1 . . 119.8 ?
C3 C2 C1 . . 119.5(9) ?
C3 C2 H2 . . 120.3 ?
C1 C2 H2 . . 120.3 ?
C4 C3 C2 . . 119.7(9) ?
C4 C3 H3 . . 120.1 ?
C2 C3 H3 . . 120.1 ?
C3 C4 C5 . . 119.2(10) ?
C3 C4 H4 . . 120.4 ?
C5 C4 H4 . . 120.4 ?
N1 C5 C4 . . 120.7(9) ?
N1 C5 H5 . . 119.6 ?
C4 C5 H5 . . 119.6 ?
N1 C6 C7 . . 110.7(7) ?
N1 C6 H6A . . 109.5 ?
C7 C6 H6A . . 109.5 ?
N1 C6 H6B . . 109.5 ?
C7 C6 H6B . . 109.5 ?
H6A C6 H6B . . 108.1 ?
O1 C7 C6 . . 112.9(8) ?
O1 C7 H7A . . 109.0 ?
C6 C7 H7A . . 109.0 ?
O1 C7 H7B . . 109.0 ?
C6 C7 H7B . . 109.0 ?
H7A C7 H7B . . 107.8 ?
N2 C8 C9 . . 118.3(9) ?
N2 C8 H8 . . 120.9 ?
C9 C8 H8 . . 120.9 ?
C8 C9 C10 . . 121.1(10) ?
C8 C9 H9 . . 119.4 ?
C10 C9 H9 . . 119.4 ?
C9 C10 C11 . . 118.8(9) ?
C9 C10 H10 . . 120.6 ?
C11 C10 H10 . . 120.6 ?
C12 C11 C10 . . 119.6(10) ?
C12 C11 H11 . . 120.2 ?
C10 C11 H11 . . 120.2 ?
C11 C12 N2 . . 120.2(10) ?
C11 C12 H12 . . 119.9 ?
N2 C12 H12 . . 119.9 ?
N2 C13 C14 . . 110.5(7) ?
N2 C13 H13A . . 109.6 ?
C14 C13 H13A . . 109.6 ?
N2 C13 H13B . . 109.6 ?
C14 C13 H13B . . 109.6 ?
H13A C13 H13B . . 108.1 ?
O2 C14 C13 . . 110.8(8) ?
O2 C14 H14A . . 109.5 ?
C13 C14 H14A . . 109.5 ?
O2 C14 H14B . . 109.5 ?
C13 C14 H14B . . 109.5 ?
H14A C14 H14B . . 108.1 ?
C5 N1 C1 . . 120.4(8) ?
C5 N1 C6 . . 118.6(8) ?
C1 N1 C6 . . 120.9(8) ?
C12 N2 C8 . . 121.9(8) ?
C12 N2 C13 . . 119.8(9) ?
C8 N2 C13 . . 118.3(8) ?
C7 O1 H1A . . 109.5 ?
C14 O2 H2A . . 109.5 ?
Br1 Pb1 Br3 . . 95.86(3) ?
Br1 Pb1 Br2 . . 89.84(3) ?
Br3 Pb1 Br2 . . 91.16(3) ?
Br1 Pb1 Br4 . . 91.81(3) ?
Br3 Pb1 Br4 . . 84.41(3) ?
Br2 Pb1 Br4 . . 175.40(3) ?
Br1 Pb1 Br5 . . 174.75(3) ?
Br3 Pb1 Br5 . . 81.71(3) ?
Br2 Pb1 Br5 . . 94.85(3) ?
Br4 Pb1 Br5 . . 83.34(3) ?
Br1 Pb1 Br6 . 1_655 81.34(3) ?
Br3 Pb1 Br6 . 1_655 168.53(3) ?
Br2 Pb1 Br6 . 1_655 77.75(3) ?
Br4 Pb1 Br6 . 1_655 106.74(3) ?
Br5 Pb1 Br6 . 1_655 101.94(3) ?
Br6 Pb2 Br5 . . 90.72(3) ?
Br6 Pb2 Br4 . . 95.97(3) ?
Br5 Pb2 Br4 . . 87.88(3) ?
Br6 Pb2 Br2 . 1_455 81.55(3) ?
Br5 Pb2 Br2 . 1_455 94.32(3) ?
Br4 Pb2 Br2 . 1_455 176.69(3) ?
Br6 Pb2 Br1 . 1_455 83.24(3) ?
Br5 Pb2 Br1 . 1_455 173.94(3) ?
Br4 Pb2 Br1 . 1_455 92.31(3) ?
Br2 Pb2 Br1 1_455 1_455 85.25(3) ?

loop_
_geom_bond_atom_site_label_1
_geom_bond_atom_site_label_2
_geom_bond_site_symmetry_2
_geom_bond_distance
_geom_bond_publ_flag
Br1 Pb1 . 2.9057(9) ?
Br1 Pb2 1_655 3.0942(10) ?
Br2 Pb1 . 2.9692(10) ?
Br2 Pb2 1_655 3.0315(10) ?
Br3 Pb1 . 2.9224(10) ?
Br4 Pb2 . 2.9742(10) ?
Br4 Pb1 . 3.0782(10) ?
Br5 Pb2 . 2.9321(10) ?
Br5 Pb1 . 3.0862(10) ?
Br6 Pb2 . 2.8874(9) ?
Br6 Pb1 1_455 3.1860(11) ?
C1 N1 . 1.340(12) ?
C1 C2 . 1.376(13) ?
C1 H1 . 0.95 ?
C2 C3 . 1.369(15) ?
C2 H2 . 0.95 ?
C3 C4 . 1.361(14) ?
C3 H3 . 0.95 ?
C4 C5 . 1.379(13) ?
C4 H4 . 0.95 ?
C5 N1 . 1.339(12) ?
C5 H5 . 0.95 ?
C6 N1 . 1.487(11) ?
C6 C7 . 1.502(13) ?
C6 H6A . 0.99 ?
C6 H6B . 0.99 ?
C7 O1 . 1.422(11) ?
C7 H7A . 0.99 ?
C7 H7B . 0.99 ?
C8 N2 . 1.355(11) ?
C8 C9 . 1.358(12) ?
C8 H8 . 0.95 ?
C9 C10 . 1.362(15) ?
C9 H9 . 0.95 ?
C10 C11 . 1.389(17) ?
C10 H10 . 0.95 ?
C11 C12 . 1.341(15) ?
C11 H11 . 0.95 ?
C12 N2 . 1.343(12) ?
C12 H12 . 0.95 ?
C13 N2 . 1.492(11) ?
C13 C14 . 1.524(13) ?
C13 H13A . 0.99 ?
C13 H13B . 0.99 ?
C14 O2 . 1.401(12) ?
C14 H14A . 0.99 ?
C14 H14B . 0.99 ?
O1 H1A . 0.84 ?
O2 H2A . 0.84 ?
